data_4319865
loop_
_publ_author_name
'Xiaolai Zheng'
'Bing Wang'
'Ulli Englert'
'Gerhard E. Herberich'

_publ_contact_author
;
      Gerhard E. Herberich
      Institut fuer Anorganische Chemie
      RWTH Aachen
      Prof.-Pirlet-Str.1
      52056 Aachen
      Germany
;
_publ_contact_author_email gerhard.herberich@ac.rwth-aachen.de
_publ_contact_author_fax '(0241) 8888288'
_publ_contact_author_phone '(0241) 804645'
_publ_section_title
;
 Three Conformational Polymorphs of
 Di-\m-chlorotetrakis(1-methylboratabenzene)diyttrium: Synthesis, X-ray
 Structures, Quantum Chemical Calculations, and Lattice Energy
 Minimizations1
;
_journal_name_full 'Inorganic Chemistry'
_journal_page_first 3117
_journal_page_last 3123
_journal_paper_doi 10.1021/ic0014641
_journal_volume 40
_journal_year 2001
_chemical_compound_source 'see paper'
_chemical_formula_sum 'C24 H32 B4 Cl2 Y2'
_chemical_formula_weight 612.48
_chemical_name_common ' beta-1 phase'
_chemical_name_systematic ' Di-mu-chlorotetrakis(1-methylboratabenzene)diyttrium'
_space_group_IT_number 14
_symmetry_cell_setting monoclinic
_symmetry_space_group_name_Hall '-P 2yab'
_symmetry_space_group_name_H-M 'P 1 21/a 1'
_atom_sites_solution_hydrogens geom
_atom_sites_solution_primary direct
_atom_sites_solution_secondary difmap
_cell_angle_alpha 90.00
_cell_angle_beta 102.60(4)
_cell_angle_gamma 90.00
_cell_formula_units_Z 2.00
_cell_length_a 8.542(2)
_cell_length_b 13.712(6)
_cell_length_c 11.76(1)
_cell_measurement_reflns_used 25
_cell_measurement_temperature 293
_cell_measurement_theta_max 11
_cell_measurement_theta_min 5
_cell_volume 1344.3(13)
_computing_cell_refinement CAD4_(Enraf-Nonius,_1977)
_computing_data_collection CAD4_(Enraf-Nonius,_1977)
_computing_data_reduction PROCESS_MolEN_(Fair,_1990)
_computing_structure_refinement 'SHELXL-97 (Sheldrick, 1997)'
_computing_structure_solution 'SHELXS-97 (Sheldrick, 1990)'
_diffrn_ambient_temperature 293
_diffrn_measured_fraction_theta_full 1.000
_diffrn_measured_fraction_theta_max 1.000
_diffrn_measurement_device Enraf_Nonius_CAD4
_diffrn_measurement_method \q/2\q
_diffrn_radiation_type Ag-K\a
_diffrn_radiation_wavelength 0.56087
_diffrn_reflns_av_R_equivalents 0.073
_diffrn_reflns_limit_h_max 12
_diffrn_reflns_limit_h_min 0
_diffrn_reflns_limit_k_max 19
_diffrn_reflns_limit_k_min -19
_diffrn_reflns_limit_l_max 16
_diffrn_reflns_limit_l_min -17
_diffrn_reflns_number 9426
_diffrn_reflns_theta_full 23.97
_diffrn_reflns_theta_max 24.0
_diffrn_reflns_theta_min 1.4
_diffrn_standards_decay_% -3.43
_diffrn_standards_interval_time 166
_diffrn_standards_number 3
_exptl_absorpt_coefficient_mu 2.454
_exptl_absorpt_correction_T_max 0.999
_exptl_absorpt_correction_T_min 0.840
_exptl_absorpt_correction_type empirical
_exptl_crystal_colour 'pale yellow'
_exptl_crystal_density_diffrn 1.513
_exptl_crystal_density_meas ?
_exptl_crystal_description prism
_exptl_crystal_F_000 616
_exptl_crystal_size_max 0.30
_exptl_crystal_size_mid 0.20
_exptl_crystal_size_min 0.20
_refine_diff_density_max 0.403
_refine_diff_density_min -0.351
_refine_diff_density_rms 0.085
_refine_ls_extinction_coef not_refined
_refine_ls_extinction_method none
_refine_ls_goodness_of_fit_ref 0.712
_refine_ls_hydrogen_treatment mixed
_refine_ls_matrix_type full
_refine_ls_number_parameters 147
_refine_ls_number_reflns 4286
_refine_ls_number_restraints 0
_refine_ls_restrained_S_all 0.712
_refine_ls_R_factor_all 0.1159
_refine_ls_R_factor_gt 0.0386
_refine_ls_shift/su_max 0.010
_refine_ls_shift/su_mean 0.000
_refine_ls_structure_factor_coef Fsqd
_refine_ls_weighting_details 'calc w=1/[\s^2^(Fo^2^)+(0.0000P)^2^+0.0000P] where P=(Fo^2^+2Fc^2^)/3'
_refine_ls_weighting_scheme calc
_refine_ls_wR_factor_gt 0.0426
_refine_ls_wR_factor_ref 0.0490
_reflns_number_gt 2052
_reflns_number_total 4286
_reflns_threshold_expression >2sigma(I)
_cod_data_source_file ic0014641_3.cif
_cod_data_source_block WB3_ulli62
_cod_depositor_comments
;
The following automatic conversions were performed:

'_exptl_crystal_density_meas' value 'none' was changed to '?' - the
value is perceived as not measured.

Automatic conversion script
Id: cif_fix_values 3008 2015-01-20 13:52:24Z robertas 

The following automatic conversions were performed:

data name '_atom_site_symetry_multiplicity' was replaced with
'_atom_site_symmetry_multiplicity' as specified in the replacement
file 'data/replacement-values/replacement_tags.lst'.

Automatic conversion script
Id: cif_correct_tags 9268 2022-04-12 08:56:07Z antanas 
;
_cod_original_cell_volume 1344.5(13)
_cod_database_code 4319865

loop_
_symmetry_equiv_pos_as_xyz
'x, y, z'
'-x+1/2, y+1/2, -z'
'-x, -y, -z'
'x-1/2, -y-1/2, z'

loop_
_atom_site_label
_atom_site_type_symbol
_atom_site_fract_x
_atom_site_fract_y
_atom_site_fract_z
_atom_site_U_iso_or_equiv
_atom_site_adp_type
_atom_site_occupancy
_atom_site_symmetry_multiplicity
_atom_site_calc_flag
_atom_site_refinement_flags
_atom_site_disorder_assembly
_atom_site_disorder_group
Y Y 0.88916(3) 0.03117(2) 0.32878(2) 0.03349(7) Uani 1 1 d . . .
Cl Cl 0.87280(9) -0.09621(6) 0.49856(6) 0.0422(2) Uani 1 1 d . . .
C11 C 0.8620(4) -0.1129(3) 0.1608(3) 0.0493(9) Uani 1 1 d . . .
H11 H 0.7675 -0.1553 0.1461 0.064 Uiso 1 1 calc R . .
C12 C 0.8542(4) -0.0237(3) 0.1053(2) 0.0577(9) Uani 1 1 d . . .
H12 H 0.7573 -0.0072 0.0469 0.075 Uiso 1 1 calc R . .
C14 C 1.1203(4) 0.0198(3) 0.2077(3) 0.0576(10) Uani 1 1 d . . .
H14 H 1.2084 0.0671 0.2223 0.075 Uiso 1 1 calc R . .
C15 C 1.1405(4) -0.0692(3) 0.2664(3) 0.0513(9) Uani 1 1 d . . .
H15 H 1.2404 -0.0814 0.3238 0.067 Uiso 1 1 calc R . .
C13 C 0.9791(5) 0.0434(3) 0.1293(3) 0.0642(11) Uani 1 1 d . . .
H13 H 0.9675 0.1072 0.0908 0.083 Uiso 1 1 calc R . .
B1 B 1.0143(5) -0.1464(3) 0.2442(3) 0.0440(9) Uani 1 1 d . . .
C16 C 1.0289(4) -0.2526(2) 0.2960(3) 0.0605(10) Uani 1 1 d . . .
H16A H 1.1400 -0.2647 0.3370 0.079 Uiso 1 1 calc R . .
H16B H 0.9981 -0.2999 0.2327 0.079 Uiso 1 1 calc R . .
H16C H 0.9578 -0.2594 0.3506 0.079 Uiso 1 1 calc R . .
C25 C 0.5715(4) 0.0704(3) 0.2367(3) 0.0607(10) Uani 1 1 d . . .
H25 H 0.5089 0.0176 0.1923 0.079 Uiso 1 1 calc R . .
C21 C 0.7578(4) 0.2095(2) 0.2520(4) 0.0652(10) Uani 1 1 d . . .
H21 H 0.8237 0.2544 0.2174 0.085 Uiso 1 1 calc R . .
C22 C 0.7777(5) 0.2071(3) 0.3691(4) 0.0768(13) Uani 1 1 d . . .
H22 H 0.8526 0.2530 0.4164 0.100 Uiso 1 1 calc R . .
C24 C 0.5944(4) 0.0726(3) 0.3588(4) 0.0749(13) Uani 1 1 d . . .
H24 H 0.5393 0.0251 0.3986 0.097 Uiso 1 1 calc R . .
C23 C 0.6960(5) 0.1424(3) 0.4237(3) 0.0789(15) Uani 1 1 d . . .
H23 H 0.7088 0.1450 0.5085 0.103 Uiso 1 1 calc R . .
C26 C 0.5945(4) 0.1657(3) 0.0380(3) 0.0973(16) Uani 1 1 d . . .
H26A H 0.5035 0.2109 0.0198 0.127 Uiso 1 1 calc R . .
H26B H 0.5648 0.1037 -0.0023 0.127 Uiso 1 1 calc R . .
H26C H 0.6864 0.1939 0.0123 0.127 Uiso 1 1 calc R . .
B2 B 0.6413(5) 0.1474(3) 0.1750(4) 0.0541(11) Uani 1 1 d . . .

loop_
_atom_site_aniso_label
_atom_site_aniso_U_11
_atom_site_aniso_U_22
_atom_site_aniso_U_33
_atom_site_aniso_U_23
_atom_site_aniso_U_13
_atom_site_aniso_U_12
Y 0.03419(12) 0.03627(12) 0.03072(11) -0.00227(17) 0.00867(9) 0.00404(18)
Cl 0.0465(5) 0.0379(4) 0.0413(4) -0.0001(4) 0.0080(4) -0.0096(4)
C11 0.050(2) 0.057(2) 0.0418(19) -0.0176(18) 0.0125(16) -0.001(2)
C12 0.067(2) 0.078(3) 0.0274(16) -0.005(2) 0.0071(15) 0.023(3)
C14 0.054(2) 0.059(2) 0.073(2) -0.017(2) 0.041(2) -0.007(2)
C15 0.048(2) 0.061(2) 0.047(2) -0.0105(18) 0.0153(17) 0.008(2)
C13 0.098(3) 0.057(3) 0.052(2) 0.012(2) 0.048(2) 0.019(3)
B1 0.045(2) 0.051(2) 0.037(2) -0.0112(19) 0.0129(18) 0.008(2)
C16 0.068(3) 0.054(2) 0.061(2) -0.0068(19) 0.017(2) 0.010(2)
C25 0.0273(18) 0.068(2) 0.082(3) -0.003(2) 0.0018(17) 0.0090(19)
C21 0.067(3) 0.0420(19) 0.085(3) 0.002(2) 0.014(2) 0.007(2)
C22 0.072(3) 0.068(3) 0.075(3) -0.033(2) -0.017(2) 0.034(3)
C24 0.051(2) 0.088(3) 0.100(3) 0.045(3) 0.048(2) 0.031(2)
C23 0.083(3) 0.111(4) 0.044(2) 0.001(3) 0.018(2) 0.065(3)
C26 0.117(4) 0.106(4) 0.059(3) 0.019(3) -0.004(2) 0.051(4)
B2 0.052(3) 0.057(2) 0.050(2) 0.002(2) 0.004(2) 0.020(2)

loop_
_atom_type_symbol
_atom_type_description
_atom_type_scat_dispersion_real
_atom_type_scat_dispersion_imag
_atom_type_scat_source
Y Y -0.2879 2.4099 'International Tables Vol C Tables 4.2.6.8 and 6.1.1.4'
Cl Cl 0.0998 0.0984 'International Tables Vol C Tables 4.2.6.8 and 6.1.1.4'
C C 0.0015 0.0009 'International Tables Vol C Tables 4.2.6.8 and 6.1.1.4'
B B 0.0004 0.0004 'International Tables Vol C Tables 4.2.6.8 and 6.1.1.4'
H H 0.0000 0.0000 'International Tables Vol C Tables 4.2.6.8 and 6.1.1.4'

loop_
_geom_angle_atom_site_label_1
_geom_angle_atom_site_label_2
_geom_angle_atom_site_label_3
_geom_angle
_geom_angle_site_symmetry_1
_geom_angle_site_symmetry_3
_geom_angle_publ_flag
C13 Y C23 131.75(13) . . ?
C13 Y C22 106.58(14) . . ?
C23 Y C22 29.80(11) . . ?
C13 Y C24 124.78(13) . . ?
C23 Y C24 30.40(11) . . ?
C22 Y C24 53.41(13) . . ?
C13 Y C14 30.27(10) . . ?
C23 Y C14 148.39(15) . . ?
C22 Y C14 118.61(14) . . ?
C24 Y C14 154.87(13) . . ?
C13 Y Cl 141.24(9) . . ?
C23 Y Cl 85.58(11) . . ?
C22 Y Cl 112.18(11) . . ?
C24 Y Cl 80.59(9) . . ?
C14 Y Cl 121.51(10) . . ?
C13 Y C12 30.30(11) . . ?
C23 Y C12 128.58(11) . . ?
C22 Y C12 117.27(13) . . ?
C24 Y C12 106.35(13) . . ?
C14 Y C12 53.21(11) . . ?
Cl Y C12 122.25(10) . . ?
C13 Y Cl 109.41(11) . 3_756 ?
C23 Y Cl 85.94(10) . 3_756 ?
C22 Y Cl 78.88(9) . 3_756 ?
C24 Y Cl 114.02(12) . 3_756 ?
C14 Y Cl 84.11(9) . 3_756 ?
Cl Y Cl 78.90(5) . 3_756 ?
C12 Y Cl 137.28(8) . 3_756 ?
C13 Y C25 95.25(13) . . ?
C23 Y C25 53.45(11) . . ?
C22 Y C25 62.21(11) . . ?
C24 Y C25 30.04(11) . . ?
C14 Y C25 125.51(13) . . ?
Cl Y C25 102.35(9) . . ?
C12 Y C25 77.28(11) . . ?
Cl Y C25 138.68(8) 3_756 . ?
C13 Y C21 80.12(12) . . ?
C23 Y C21 52.07(12) . . ?
C22 Y C21 28.74(11) . . ?
C24 Y C21 61.88(11) . . ?
C14 Y C21 99.87(13) . . ?
Cl Y C21 137.58(8) . . ?
C12 Y C21 88.72(12) . . ?
Cl Y C21 98.02(9) 3_756 . ?
C25 Y C21 53.22(11) . . ?
C13 Y C11 53.39(11) . . ?
C23 Y C11 138.12(12) . . ?
C22 Y C11 142.45(12) . . ?
C24 Y C11 108.10(14) . . ?
C14 Y C11 62.33(11) . . ?
Cl Y C11 93.27(9) . . ?
C12 Y C11 29.27(10) . . ?
Cl Y C11 134.96(8) 3_756 . ?
C25 Y C11 86.35(11) . . ?
C21 Y C11 115.73(12) . . ?
C13 Y C15 53.35(11) . . ?
C23 Y C15 168.08(11) . . ?
C22 Y C15 144.97(12) . . ?
C24 Y C15 160.39(13) . . ?
C14 Y C15 29.53(9) . . ?
Cl Y C15 92.46(8) . . ?
C12 Y C15 62.00(11) . . ?
Cl Y C15 82.16(8) 3_756 . ?
C25 Y C15 138.26(11) . . ?
C21 Y C15 129.38(11) . . ?
C11 Y C15 53.67(10) . . ?
C13 Y B1 63.20(11) . . ?
C23 Y B1 157.87(14) . . ?
C22 Y B1 169.71(13) . . ?
C24 Y B1 130.26(13) . . ?
C14 Y B1 53.38(11) . . ?
Cl Y B1 78.04(9) . . ?
C12 Y B1 53.42(11) . . ?
Cl Y B1 105.11(8) 3_756 . ?
C25 Y B1 115.63(11) . . ?
C21 Y B1 141.31(12) . . ?
C11 Y B1 30.85(10) . . ?
C15 Y B1 30.24(9) . . ?
C13 Y B2 74.18(13) . . ?
C23 Y B2 61.21(12) . . ?
C22 Y B2 51.87(12) . . ?
C24 Y B2 52.71(12) . . ?
C14 Y B2 102.70(13) . . ?
Cl Y B2 131.69(9) . . ?
C12 Y B2 68.80(12) . . ?
Cl Y B2 127.52(9) 3_756 . ?
C25 Y B2 29.92(10) . . ?
C21 Y B2 29.58(10) . . ?
C11 Y B2 90.61(12) . . ?
C15 Y B2 126.91(12) . . ?
B1 Y B2 120.74(12) . . ?
C13 Y Y 135.99(10) . 3_756 ?
C23 Y Y 84.50(9) . 3_756 ?
C22 Y Y 96.81(10) . 3_756 ?
C24 Y Y 99.13(10) . 3_756 ?
C14 Y Y 105.72(10) . 3_756 ?
Cl Y Y 39.57(3) . 3_756 ?
C12 Y Y 145.25(9) . 3_756 ?
Cl Y Y 39.33(3) 3_756 3_756 ?
C25 Y Y 128.74(9) . 3_756 ?
C21 Y Y 124.56(9) . 3_756 ?
C11 Y Y 119.71(8) . 3_756 ?
C15 Y Y 86.51(8) . 3_756 ?
B1 Y Y 92.03(8) . 3_756 ?
B2 Y Y 145.58(8) . 3_756 ?
Y Cl Y 101.10(5) . 3_756 ?
C12 C11 B1 121.3(3) . . ?
C12 C11 Y 72.18(18) . . ?
B1 C11 Y 80.11(18) . . ?
C11 C12 C13 122.3(3) . . ?
C11 C12 Y 78.55(17) . . ?
C13 C12 Y 72.52(17) . . ?
C13 C14 C15 122.0(4) . . ?
C13 C14 Y 72.89(17) . . ?
C15 C14 Y 79.27(18) . . ?
C14 C15 B1 121.8(3) . . ?
C14 C15 Y 71.20(19) . . ?
B1 C15 Y 80.05(18) . . ?
C14 C13 C12 119.8(4) . . ?
C14 C13 Y 76.84(17) . . ?
C12 C13 Y 77.18(16) . . ?
C15 B1 C11 112.5(3) . . ?
C15 B1 C16 126.6(3) . . ?
C11 B1 C16 121.0(3) . . ?
C15 B1 Y 69.72(17) . . ?
C11 B1 Y 69.03(18) . . ?
C16 B1 Y 130.1(2) . . ?
C24 C25 B2 120.3(4) . . ?
C24 C25 Y 72.28(19) . . ?
B2 C25 Y 82.2(2) . . ?
C22 C21 B2 122.2(4) . . ?
C22 C21 Y 72.1(2) . . ?
B2 C21 Y 81.9(2) . . ?
C21 C22 C23 122.0(4) . . ?
C21 C22 Y 79.1(2) . . ?
C23 C22 Y 74.7(2) . . ?
C23 C24 C25 120.2(4) . . ?
C23 C24 Y 74.26(19) . . ?
C25 C24 Y 77.67(19) . . ?
C22 C23 C24 120.3(4) . . ?
C22 C23 Y 75.5(2) . . ?
C24 C23 Y 75.34(19) . . ?
C21 B2 C25 113.9(4) . . ?
C21 B2 C26 121.4(4) . . ?
C25 B2 C26 124.7(4) . . ?
C21 B2 Y 68.5(2) . . ?
C25 B2 Y 67.92(19) . . ?
C26 B2 Y 134.2(3) . . ?

loop_
_geom_bond_atom_site_label_1
_geom_bond_atom_site_label_2
_geom_bond_distance
_geom_bond_site_symmetry_2
_geom_bond_publ_flag
Y C13 2.629(3) . ?
Y C23 2.664(3) . ?
Y C22 2.674(4) . ?
Y C24 2.678(3) . ?
Y C14 2.679(3) . ?
Y Cl 2.6795(16) . ?
Y C12 2.688(3) . ?
Y Cl 2.6931(17) 3_756 ?
Y C25 2.747(3) . ?
Y C21 2.759(4) . ?
Y C11 2.767(3) . ?
Y C15 2.780(3) . ?
Y B1 2.920(4) . ?
Y B2 2.936(4) . ?
Y Y 4.149(3) 3_756 ?
Cl Y 2.6931(17) 3_756 ?
C11 C12 1.380(5) . ?
C11 B1 1.520(5) . ?
C12 C13 1.391(5) . ?
C14 C13 1.387(5) . ?
C14 C15 1.395(4) . ?
C15 B1 1.493(5) . ?
B1 C16 1.573(5) . ?
C25 C24 1.408(5) . ?
C25 B2 1.479(5) . ?
C21 C22 1.351(5) . ?
C21 B2 1.464(5) . ?
C22 C23 1.373(5) . ?
C24 C23 1.401(5) . ?
C26 B2 1.593(5) . ?
